data_7132927
loop_
_publ_author_name
'Malik, Nirmal'
'De, Ritobrata'
'Pal, Santanu Kumar'
'Ramasastry, S. S. V.'

_publ_section_title
;
 A one-pot telescopic synthesis of benzo[<i>b</i>]carbazoles and
 exploration of their liquid crystalline properties.
;
_journal_issue 36
_journal_name_full 'Chemical communications (Cambridge, England)'
_journal_page_first 4797
_journal_page_last 4800
_journal_paper_doi 10.1039/d4cc00721b
_journal_volume 60
_journal_year 2024
_chemical_formula_moiety 'C35 H25 N O2 S'
_chemical_formula_sum 'C35 H25 N O2 S'
_chemical_formula_weight 523.660
_chemical_name_systematic NM-01-177
_space_group_crystal_system triclinic
_space_group_IT_number 2
_space_group_name_Hall '-P 1'
_space_group_name_H-M_alt 'P -1'
_symmetry_Int_Tables_number 2
_atom_sites_solution_primary dual
_audit_creation_date 2023-12-28
_audit_creation_method
;
Olex2 1.5
(compiled 2022.04.07 svn.rca3783a0 for OlexSys, GUI svn.r6498)
;
_audit_update_record
;
2023-12-27 deposited with the CCDC.	2024-04-03 downloaded from the CCDC.
;
_cell_angle_alpha 81.330(2)
_cell_angle_beta 88.876(2)
_cell_angle_gamma 74.316(2)
_cell_formula_units_Z 2
_cell_length_a 8.8511(3)
_cell_length_b 10.7751(3)
_cell_length_c 14.2389(4)
_cell_measurement_reflns_used 9434
_cell_measurement_temperature 298
_cell_measurement_theta_max 32.2790
_cell_measurement_theta_min 3.1290
_cell_volume 1292.16(7)
_computing_cell_refinement 'CrysAlisPro 1.171.39.35c (Rigaku OD, 2017)'
_computing_data_collection 'CrysAlisPro 1.171.39.35c (Rigaku OD, 2017)'
_computing_data_reduction 'CrysAlisPro 1.171.39.35c (Rigaku OD, 2017)'
_computing_molecular_graphics 'Olex2 1.5 (Dolomanov et al., 2009)'
_computing_publication_material 'Olex2 1.5 (Dolomanov et al., 2009)'
_computing_structure_refinement 'olex2.refine 1.5 (Bourhis et al., 2015)'
_computing_structure_solution 'SHELXT 2014/5 (Sheldrick, 2014)'
_diffrn_ambient_temperature 298
_diffrn_detector 'CCD plate'
_diffrn_measured_fraction_theta_full 0.9989
_diffrn_measured_fraction_theta_max 0.9364
_diffrn_measurement_details
;
List of Runs (angles in degrees, time in seconds):

  # Type    Start    End  Width  t~exp~   \w     \q     \k     \f   Frames
#--------------------------------------------------------------------------
  1  \w    -69.00 119.00   0.50   10.00    --   29.89  54.00   0.00  376
  2  \w    -69.00 119.00   0.50   10.00    --   29.89  54.00-150.00  376
  3  \w    -69.00 119.00   0.50   10.00    --   29.89  54.00-150.00  376
  4  \w    -69.00 119.00   0.50   10.00    --   29.89  54.00 120.00  376
  5  \w    -69.00  58.00   0.50   10.00    --   29.89  54.00 -60.00  254
;
_diffrn_measurement_device 'two-circle diffractometer'
_diffrn_measurement_device_type 'XtaLAB Mini (ROW)'
_diffrn_measurement_method '\w scans'
_diffrn_orient_matrix_type 'CrysAlisPro convention (1999,Acta A55,543-557)'
_diffrn_orient_matrix_UB_11 0.0348864000
_diffrn_orient_matrix_UB_12 0.0333517000
_diffrn_orient_matrix_UB_13 0.0288787000
_diffrn_orient_matrix_UB_21 -0.0402989000
_diffrn_orient_matrix_UB_22 0.0604305000
_diffrn_orient_matrix_UB_23 -0.0269705000
_diffrn_orient_matrix_UB_31 -0.0639578000
_diffrn_orient_matrix_UB_32 0.0044732000
_diffrn_orient_matrix_UB_33 0.0312891000
_diffrn_radiation_monochromator graphite
_diffrn_radiation_probe x-ray
_diffrn_radiation_type 'Mo K\a'
_diffrn_radiation_wavelength 0.71073
_diffrn_reflns_av_R_equivalents 0.0242
_diffrn_reflns_av_unetI/netI 0.0218
_diffrn_reflns_Laue_measured_fraction_full 0.9989
_diffrn_reflns_Laue_measured_fraction_max 0.9364
_diffrn_reflns_limit_h_max 13
_diffrn_reflns_limit_h_min -12
_diffrn_reflns_limit_k_max 16
_diffrn_reflns_limit_k_min -15
_diffrn_reflns_limit_l_max 21
_diffrn_reflns_limit_l_min -21
_diffrn_reflns_number 28604
_diffrn_reflns_point_group_measured_fraction_full 0.9989
_diffrn_reflns_point_group_measured_fraction_max 0.9364
_diffrn_reflns_theta_full 25.0000
_diffrn_reflns_theta_max 32.64
_diffrn_reflns_theta_min 2.63
_diffrn_source 'fine-focus sealed X-ray tube'
_diffrn_source_type 'Rigaku (Mo) X-ray Source'
_exptl_absorpt_coefficient_mu 0.160
_exptl_absorpt_correction_T_max 1.00000
_exptl_absorpt_correction_T_min 0.62323
_exptl_absorpt_correction_type multi-scan
_exptl_absorpt_process_details
;
CrysAlisPro 1.171.39.35c (Rigaku Oxford Diffraction, 2017)
Empirical absorption correction using spherical harmonics,
 implemented in SCALE3 ABSPACK scaling algorithm.
;
_exptl_crystal_colour 'clear light yellow'
_exptl_crystal_colour_lustre clear
_exptl_crystal_colour_modifier light
_exptl_crystal_colour_primary yellow
_exptl_crystal_density_diffrn 1.346
_exptl_crystal_description block
_exptl_crystal_F_000 548.550
_exptl_crystal_preparation ACN
_exptl_crystal_recrystallization_method ACN
_exptl_crystal_size_max 0.4
_exptl_crystal_size_mid 0.3
_exptl_crystal_size_min 0.3
_refine_diff_density_max 0.3057
_refine_diff_density_min -0.5214
_refine_diff_density_rms 0.0742
_refine_ls_d_res_high 0.6589
_refine_ls_d_res_low 7.7492
_refine_ls_goodness_of_fit_ref 1.0481
_refine_ls_hydrogen_treatment constr
_refine_ls_matrix_type full
_refine_ls_number_constraints 48
_refine_ls_number_parameters 353
_refine_ls_number_reflns 8863
_refine_ls_number_restraints 0
_refine_ls_restrained_S_all 1.0481
_refine_ls_R_factor_all 0.0701
_refine_ls_R_factor_gt 0.0526
_refine_ls_shift/su_max 0.0008
_refine_ls_shift/su_mean 0.0000
_refine_ls_structure_factor_coef Fsqd
_refine_ls_weighting_details 'w=1/[\s^2^(Fo^2^)+(0.0970P)^2^+0.2658P] where P=(Fo^2^+2Fc^2^)/3'
_refine_ls_weighting_scheme calc
_refine_ls_wR_factor_gt 0.1438
_refine_ls_wR_factor_ref 0.1768
_reflns_Friedel_coverage 0.0
_reflns_limit_h_max 13
_reflns_limit_h_min -13
_reflns_limit_k_max 16
_reflns_limit_k_min -14
_reflns_limit_l_max 21
_reflns_limit_l_min 0
_reflns_number_gt 6834
_reflns_number_total 8863
_reflns_threshold_expression I>=2u(I)
_cod_data_source_file d4cc00721b2.cif
_cod_data_source_block NIRMALCARBAZOLE
_cod_depositor_comments 'Adding full bibliography for 7132927.cif.'
_cod_database_code 7132927
_olex2_refinement_description
;
1. Fixed Uiso
 At 1.2 times of:
  All C(H) groups
 At 1.5 times of:
  All C(H,H,H) groups
2.a Aromatic/amide H refined with riding coordinates:
 C00E(H00E), C00F(H00F), C00G(H00G), C00I(H00I), C00J(H00J), C00L(H00L),
 C00M(H00M), C00N(H00N), C00O(H00O), C00P(H00P), C00Q(H00Q), C00R(H00R),
 C00S(H00S), C00T(H00T), C00U(H00U), C00V(H00V), C00W(H00W), C00Y(H00Y),
 C00Z(H00Z), C010(H010), C011(H011), C012(H012)
2.b Idealised Me refined as rotating group:
 C013(H01a,H01b,H01c)
;
_olex2_submission_original_sample_id NM-01-177
_olex2_submission_special_instructions 'No special instructions were received'
_oxdiff_exptl_absorpt_empirical_details
;
Empirical correction (ABSPACK) includes:
- Absorption correction using spherical harmonics
- Frame scaling
;
_oxdiff_exptl_absorpt_empirical_full_max 1.497
_oxdiff_exptl_absorpt_empirical_full_min 0.588

loop_
_space_group_symop_id
_space_group_symop_operation_xyz
1 x,y,z
2 -x,-y,-z

loop_
_atom_site_label
_atom_site_type_symbol
_atom_site_fract_x
_atom_site_fract_y
_atom_site_fract_z
_atom_site_U_iso_or_equiv
_atom_site_adp_type
_atom_site_occupancy
_atom_site_refinement_flags_posn
S01 S 0.65905(4) 0.34762(3) 0.86295(2) 0.04221(11) Uani 1.000000 .
O002 O 0.60845(15) 0.47903(11) 0.88107(8) 0.0529(3) Uani 1.000000 .
O003 O 0.80650(14) 0.26713(12) 0.90244(9) 0.0567(3) Uani 1.000000 .
N004 N 0.66875(14) 0.34966(11) 0.74432(8) 0.0407(2) Uani 1.000000 .
C005 C 0.52435(15) 0.67398(13) 0.52965(9) 0.0378(2) Uani 1.000000 .
C006 C 0.70190(15) 0.47462(13) 0.60219(9) 0.0383(3) Uani 1.000000 .
C007 C 0.59597(15) 0.46524(12) 0.67844(9) 0.0369(2) Uani 1.000000 .
C008 C 0.41545(15) 0.66210(13) 0.60389(9) 0.0366(2) Uani 1.000000 .
C009 C 0.32388(15) 0.53731(13) 0.74833(9) 0.0374(2) Uani 1.000000 .
C00A C 0.45004(15) 0.55303(13) 0.67944(9) 0.0366(2) Uani 1.000000 .
C00B C 0.32758(16) 1.00677(14) 0.38738(9) 0.0405(3) Uani 1.000000 .
C00C C 0.35492(16) 0.88551(14) 0.45744(9) 0.0394(3) Uani 1.000000 .
C00D C 0.81393(17) 0.28598(13) 0.70395(11) 0.0427(3) Uani 1.000000 .
C00E C 0.48953(16) 0.78451(14) 0.45790(9) 0.0411(3) Uani 1.000000 .
H00E H 0.56022(16) 0.78918(14) 0.40917(9) 0.0493(3) Uiso 1.000000 R
C00F C 0.66657(16) 0.57583(14) 0.52926(10) 0.0409(3) Uani 1.000000 .
H00F H 0.73570(16) 0.58016(14) 0.47961(10) 0.0491(3) Uiso 1.000000 R
C00G C 0.24288(18) 0.44547(15) 0.73891(10) 0.0450(3) Uani 1.000000 .
H00G H 0.27303(18) 0.39097(15) 0.69312(10) 0.0540(4) Uiso 1.000000 R
C00H C 0.83659(16) 0.36126(13) 0.61866(10) 0.0414(3) Uani 1.000000 .
C00I C 0.27308(16) 0.76353(14) 0.59880(10) 0.0430(3) Uani 1.000000 .
H00I H 0.19681(16) 0.75702(14) 0.64372(10) 0.0516(3) Uiso 1.000000 R
C00J C 0.24528(16) 0.87040(15) 0.52964(10) 0.0433(3) Uani 1.000000 .
H00J H 0.15152(16) 0.93535(15) 0.52986(10) 0.0519(3) Uiso 1.000000 R
C00K C 0.51456(18) 0.26707(13) 0.89670(9) 0.0420(3) Uani 1.000000 .
C00L C 0.27660(19) 0.61723(15) 0.81826(11) 0.0469(3) Uani 1.000000 .
H00L H 0.32899(19) 0.67927(15) 0.82582(11) 0.0563(4) Uiso 1.000000 R
C00M C 0.07198(19) 0.51411(18) 0.86517(12) 0.0555(4) Uani 1.000000 .
H00M H -0.01254(19) 0.50717(18) 0.90349(12) 0.0666(5) Uiso 1.000000 R
C00N C 0.1521(2) 0.60487(17) 0.87660(11) 0.0545(4) Uani 1.000000 .
H00N H 0.1226(2) 0.65776(17) 0.92343(11) 0.0654(5) Uiso 1.000000 R
C00O C 0.96923(18) 0.31923(16) 0.56520(13) 0.0504(3) Uani 1.000000 .
H00O H 0.98448(18) 0.36875(16) 0.50823(13) 0.0605(4) Uiso 1.000000 R
C00P C 0.4521(2) 1.04259(16) 0.34024(12) 0.0503(3) Uani 1.000000 .
H00P H 0.5532(2) 0.98799(16) 0.35106(12) 0.0603(4) Uiso 1.000000 R
C00Q C 0.11736(19) 0.43393(18) 0.79699(12) 0.0542(4) Uani 1.000000 .
H00Q H 0.06428(19) 0.37222(18) 0.78977(12) 0.0650(5) Uiso 1.000000 R
C00R C 0.5044(2) 0.16205(16) 0.85369(13) 0.0519(3) Uani 1.000000 .
H00R H 0.5701(2) 0.13659(16) 0.80424(13) 0.0623(4) Uiso 1.000000 R
C00S C 0.9195(2) 0.16653(15) 0.73615(13) 0.0542(4) Uani 1.000000 .
H00S H 0.9025(2) 0.11469(15) 0.79154(13) 0.0650(4) Uiso 1.000000 R
C00T C 0.4195(2) 0.30409(18) 0.97150(11) 0.0547(4) Uani 1.000000 .
H00T H 0.4278(2) 0.37375(18) 1.00058(11) 0.0656(4) Uiso 1.000000 R
C00U C 1.0776(2) 0.20267(17) 0.59843(14) 0.0579(4) Uani 1.000000 .
H00U H 1.1682(2) 0.17433(17) 0.56460(14) 0.0695(5) Uiso 1.000000 R
C00V C 0.2810(2) 1.24212(17) 0.26120(12) 0.0584(4) Uani 1.000000 .
H00V H 0.2658(2) 1.32004(17) 0.21968(12) 0.0701(5) Uiso 1.000000 R
C00W C 0.4283(2) 1.15815(17) 0.27742(13) 0.0583(4) Uani 1.000000 .
H00W H 0.5132(2) 1.17898(17) 0.24591(13) 0.0699(5) Uiso 1.000000 R
C00X C 0.2959(2) 0.13213(18) 0.95944(15) 0.0614(4) Uani 1.000000 .
C00Y C 0.3118(2) 0.2354(2) 1.00220(13) 0.0639(5) Uani 1.000000 .
H00Y H 0.2483(2) 0.2593(2) 1.05291(13) 0.0767(6) Uiso 1.000000 R
C00Z C 1.0515(2) 0.12769(17) 0.68227(15) 0.0612(4) Uani 1.000000 .
H00Z H 1.1250(2) 0.04883(17) 0.70297(15) 0.0734(5) Uiso 1.000000 R
C010 C 0.1793(2) 1.0921(2) 0.36843(14) 0.0634(5) Uani 1.000000 .
H010 H 0.0929(2) 1.0703(2) 0.39745(14) 0.0761(6) Uiso 1.000000 R
C011 C 0.3948(2) 0.09604(17) 0.88577(16) 0.0624(4) Uani 1.000000 .
H011 H 0.3872(2) 0.02574(17) 0.85721(16) 0.0749(5) Uiso 1.000000 R
C012 C 0.1566(3) 1.2093(2) 0.30716(16) 0.0740(6) Uani 1.000000 .
H012 H 0.0563(3) 1.2657(2) 0.29730(16) 0.0888(7) Uiso 1.000000 R
C013 C 0.1735(3) 0.0618(3) 0.9914(2) 0.0943(9) Uani 1.000000 .
H01a H 0.166(2) 0.053(2) 1.0592(3) 0.1414(14) Uiso 1.000000 GR
H01b H 0.0739(6) 0.1104(12) 0.9625(14) 0.1414(14) Uiso 1.000000 GR
H01c H 0.2030(14) -0.0233(9) 0.9727(14) 0.1414(14) Uiso 1.000000 GR

loop_
_atom_site_aniso_label
_atom_site_aniso_U_11
_atom_site_aniso_U_22
_atom_site_aniso_U_33
_atom_site_aniso_U_12
_atom_site_aniso_U_13
_atom_site_aniso_U_23
S01 0.0507(2) 0.04005(18) 0.03674(17) -0.01392(14) -0.00360(13) -0.00496(12)
O002 0.0742(7) 0.0435(5) 0.0457(6) -0.0206(5) -0.0027(5) -0.0122(4)
O003 0.0550(6) 0.0607(7) 0.0506(6) -0.0120(5) -0.0130(5) -0.0013(5)
N004 0.0452(6) 0.0379(5) 0.0368(5) -0.0090(4) 0.0029(4) -0.0036(4)
C005 0.0393(6) 0.0423(6) 0.0327(6) -0.0136(5) 0.0047(4) -0.0043(5)
C006 0.0385(6) 0.0402(6) 0.0375(6) -0.0123(5) 0.0042(5) -0.0074(5)
C007 0.0404(6) 0.0379(6) 0.0334(6) -0.0127(5) 0.0020(4) -0.0049(4)
C008 0.0362(6) 0.0408(6) 0.0337(6) -0.0132(5) 0.0037(4) -0.0039(5)
C009 0.0398(6) 0.0385(6) 0.0318(5) -0.0100(5) 0.0037(4) -0.0008(4)
C00A 0.0393(6) 0.0391(6) 0.0326(5) -0.0132(5) 0.0046(4) -0.0046(4)
C00B 0.0436(6) 0.0450(7) 0.0348(6) -0.0167(5) 0.0000(5) -0.0024(5)
C00C 0.0397(6) 0.0437(6) 0.0355(6) -0.0149(5) 0.0008(5) -0.0016(5)
C00D 0.0429(7) 0.0382(6) 0.0475(7) -0.0104(5) 0.0021(5) -0.0093(5)
C00E 0.0423(6) 0.0466(7) 0.0343(6) -0.0146(5) 0.0065(5) -0.0017(5)
C00F 0.0408(6) 0.0457(7) 0.0364(6) -0.0127(5) 0.0082(5) -0.0055(5)
C00G 0.0489(7) 0.0500(7) 0.0383(6) -0.0184(6) 0.0032(5) -0.0046(5)
C00H 0.0404(6) 0.0406(6) 0.0447(7) -0.0115(5) 0.0037(5) -0.0105(5)
C00I 0.0375(6) 0.0489(7) 0.0398(6) -0.0110(5) 0.0071(5) -0.0005(5)
C00J 0.0376(6) 0.0470(7) 0.0416(7) -0.0093(5) 0.0045(5) 0.0000(5)
C00K 0.0515(7) 0.0391(6) 0.0341(6) -0.0116(5) 0.0008(5) -0.0020(5)
C00L 0.0561(8) 0.0448(7) 0.0407(7) -0.0152(6) 0.0093(6) -0.0073(5)
C00M 0.0464(8) 0.0679(10) 0.0445(8) -0.0126(7) 0.0107(6) 0.0086(7)
C00N 0.0595(9) 0.0562(9) 0.0403(7) -0.0052(7) 0.0139(6) -0.0051(6)
C00O 0.0433(7) 0.0510(8) 0.0583(9) -0.0126(6) 0.0088(6) -0.0140(7)
C00P 0.0511(8) 0.0479(8) 0.0540(8) -0.0205(6) 0.0077(6) -0.0023(6)
C00Q 0.0504(8) 0.0649(10) 0.0491(8) -0.0265(7) 0.0017(6) 0.0059(7)
C00R 0.0586(9) 0.0446(7) 0.0555(9) -0.0169(6) 0.0067(7) -0.0124(6)
C00S 0.0565(9) 0.0415(7) 0.0592(9) -0.0057(6) 0.0014(7) -0.0048(6)
C00T 0.0673(10) 0.0555(9) 0.0385(7) -0.0125(7) 0.0062(6) -0.0067(6)
C00U 0.0442(8) 0.0550(9) 0.0739(11) -0.0068(6) 0.0080(7) -0.0204(8)
C00V 0.0773(11) 0.0504(8) 0.0472(8) -0.0234(8) -0.0003(7) 0.0049(7)
C00W 0.0688(10) 0.0544(9) 0.0568(9) -0.0306(8) 0.0104(8) -0.0003(7)
C00X 0.0530(9) 0.0534(9) 0.0680(11) -0.0130(7) 0.0001(8) 0.0189(8)
C00Y 0.0653(10) 0.0699(11) 0.0473(9) -0.0117(9) 0.0130(7) 0.0062(8)
C00Z 0.0538(9) 0.0464(8) 0.0773(12) -0.0015(7) 0.0003(8) -0.0119(8)
C010 0.0460(8) 0.0676(11) 0.0648(10) -0.0117(7) 0.0005(7) 0.0203(8)
C011 0.0654(10) 0.0456(8) 0.0786(12) -0.0216(7) 0.0012(9) -0.0047(8)
C012 0.0612(11) 0.0720(12) 0.0718(12) -0.0099(9) -0.0032(9) 0.0280(10)
C013 0.0641(12) 0.0848(16) 0.122(2) -0.0295(11) 0.0020(12) 0.0382(15)

loop_
_atom_type_symbol
_atom_type_scat_dispersion_real
_atom_type_scat_dispersion_imag
_atom_type_scat_Cromer_Mann_a1
_atom_type_scat_Cromer_Mann_a2
_atom_type_scat_Cromer_Mann_a3
_atom_type_scat_Cromer_Mann_a4
_atom_type_scat_Cromer_Mann_b1
_atom_type_scat_Cromer_Mann_b2
_atom_type_scat_Cromer_Mann_b3
_atom_type_scat_Cromer_Mann_b4
_atom_type_scat_Cromer_Mann_c
_atom_type_scat_source
_atom_type_scat_dispersion_source
C 0.00347 0.00161 2.31000 1.02000 1.58860 0.86500 20.84390 10.20750 0.56870 51.65120 0.21560 'International Tables Volume C Table 6.1.1.4 (pp. 500-502)' 'Henke, Gullikson and Davis, At. Data and Nucl. Data Tables, 1993, 54, 2'
H 0.00000 0.00000 0.49300 0.32291 0.14019 0.04081 10.51090 26.12570 3.14236 57.79970 0.00304 'International Tables Volume C Table 6.1.1.4 (pp. 500-502)' 'Henke, Gullikson and Davis, At. Data and Nucl. Data Tables, 1993, 54, 2'
N 0.00653 0.00323 12.21260 3.13220 2.01250 1.16630 0.00570 9.89330 28.99750 0.58260 -11.52900 'International Tables Volume C Table 6.1.1.4 (pp. 500-502)' 'Henke, Gullikson and Davis, At. Data and Nucl. Data Tables, 1993, 54, 2'
O 0.01158 0.00611 3.04850 2.28680 1.54630 0.86700 13.27710 5.70110 0.32390 32.90890 0.25080 'International Tables Volume C Table 6.1.1.4 (pp. 500-502)' 'Henke, Gullikson and Davis, At. Data and Nucl. Data Tables, 1993, 54, 2'
S 0.12424 0.12443 6.90530 5.20340 1.43790 1.58630 1.46790 22.21510 0.25360 56.17200 0.86690 'International Tables Volume C Table 6.1.1.4 (pp. 500-502)' 'Henke, Gullikson and Davis, At. Data and Nucl. Data Tables, 1993, 54, 2'

loop_
_geom_angle_atom_site_label_1
_geom_angle_atom_site_label_2
_geom_angle_atom_site_label_3
_geom_angle
_geom_angle_site_symmetry_1
_geom_angle_site_symmetry_3
_geom_angle_publ_flag
O003 S01 O002 118.58(7) . . ?
N004 S01 O002 108.35(6) . . ?
N004 S01 O003 106.60(7) . . ?
C00K S01 O002 110.09(7) . . ?
C00K S01 O003 108.41(7) . . ?
C00K S01 N004 103.75(6) . . ?
C007 N004 S01 121.75(9) . . ?
C00D N004 S01 119.32(10) . . ?
C00D N004 C007 107.33(11) . . ?
C00E C005 C008 119.98(12) . . ?
C00F C005 C008 119.53(12) . . ?
C00F C005 C00E 120.49(11) . . ?
C00F C006 C007 121.10(12) . . ?
C00H C006 C007 108.11(11) . . ?
C00H C006 C00F 130.77(12) . . ?
C006 C007 N004 107.38(11) . . ?
C00A C007 N004 130.32(12) . . ?
C00A C007 C006 122.23(12) . . ?
C00A C008 C005 121.18(12) . . ?
C00I C008 C005 116.48(11) . . ?
C00I C008 C00A 122.34(11) . . ?
C00G C009 C00A 119.08(12) . . ?
C00L C009 C00A 122.60(12) . . ?
C00L C009 C00G 118.18(13) . . ?
C008 C00A C007 116.28(11) . . ?
C009 C00A C007 124.90(11) . . ?
C009 C00A C008 118.66(11) . . ?
C00P C00B C00C 120.94(13) . . ?
C010 C00B C00C 122.23(13) . . ?
C010 C00B C00P 116.79(13) . . ?
C00E C00C C00B 121.93(12) . . ?
C00J C00C C00B 121.22(12) . . ?
C00J C00C C00E 116.82(12) . . ?
C00H C00D N004 109.37(12) . . ?
C00S C00D N004 129.33(14) . . ?
C00S C00D C00H 121.24(14) . . ?
C00C C00E C005 122.57(12) . . ?
H00E C00E C005 118.71(7) . . ?
H00E C00E C00C 118.71(8) . . ?
C006 C00F C005 119.42(12) . . ?
H00F C00F C005 120.29(7) . . ?
H00F C00F C006 120.29(8) . . ?
H00G C00G C009 119.48(8) . . ?
C00Q C00G C009 121.04(14) . . ?
C00Q C00G H00G 119.48(10) . . ?
C00D C00H C006 107.69(12) . . ?
C00O C00H C006 131.94(14) . . ?
C00O C00H C00D 120.33(14) . . ?
H00I C00I C008 119.10(7) . . ?
C00J C00I C008 121.80(12) . . ?
C00J C00I H00I 119.10(8) . . ?
C00I C00J C00C 122.19(13) . . ?
H00J C00J C00C 118.90(8) . . ?
H00J C00J C00I 118.90(8) . . ?
C00R C00K S01 120.29(12) . . ?
C00T C00K S01 118.49(12) . . ?
C00T C00K C00R 121.04(15) . . ?
H00L C00L C009 119.66(8) . . ?
C00N C00L C009 120.67(15) . . ?
C00N C00L H00L 119.66(10) . . ?
C00N C00M H00M 119.99(9) . . ?
C00Q C00M H00M 119.99(9) . . ?
C00Q C00M C00N 120.03(14) . . ?
C00M C00N C00L 120.16(15) . . ?
H00N C00N C00L 119.92(10) . . ?
H00N C00N C00M 119.92(9) . . ?
H00O C00O C00H 120.62(9) . . ?
C00U C00O C00H 118.76(16) . . ?
C00U C00O H00O 120.62(11) . . ?
H00P C00P C00B 119.35(9) . . ?
C00W C00P C00B 121.31(16) . . ?
C00W C00P H00P 119.35(10) . . ?
C00M C00Q C00G 119.90(16) . . ?
H00Q C00Q C00G 120.05(10) . . ?
H00Q C00Q C00M 120.05(9) . . ?
H00R C00R C00K 120.62(9) . . ?
C011 C00R C00K 118.77(16) . . ?
C011 C00R H00R 120.62(11) . . ?
H00S C00S C00D 121.37(10) . . ?
C00Z C00S C00D 117.26(16) . . ?
C00Z C00S H00S 121.37(11) . . ?
H00T C00T C00K 120.66(10) . . ?
C00Y C00T C00K 118.68(17) . . ?
C00Y C00T H00T 120.66(11) . . ?
H00U C00U C00O 119.93(11) . . ?
C00Z C00U C00O 120.15(16) . . ?
C00Z C00U H00U 119.93(10) . . ?
C00W C00V H00V 120.54(9) . . ?
C012 C00V H00V 120.54(11) . . ?
C012 C00V C00W 118.91(16) . . ?
C00V C00W C00P 120.84(16) . . ?
H00W C00W C00P 119.58(10) . . ?
H00W C00W C00V 119.58(9) . . ?
C011 C00X C00Y 118.10(16) . . ?
C013 C00X C00Y 121.1(2) . . ?
C013 C00X C011 120.8(2) . . ?
C00X C00Y C00T 121.79(17) . . ?
H00Y C00Y C00T 119.10(11) . . ?
H00Y C00Y C00X 119.10(11) . . ?
C00U C00Z C00S 122.20(16) . . ?
H00Z C00Z C00S 118.90(11) . . ?
H00Z C00Z C00U 118.90(10) . . ?
H010 C010 C00B 119.18(9) . . ?
C012 C010 C00B 121.65(16) . . ?
C012 C010 H010 119.18(11) . . ?
C00X C011 C00R 121.59(18) . . ?
H011 C011 C00R 119.20(11) . . ?
H011 C011 C00X 119.20(11) . . ?
C010 C012 C00V 120.48(18) . . ?
H012 C012 C00V 119.76(11) . . ?
H012 C012 C010 119.76(11) . . ?
H01a C013 C00X 109.5 . . ?
H01b C013 C00X 109.5 . . ?
H01b C013 H01a 109.5 . . ?
H01c C013 C00X 109.5 . . ?
H01c C013 H01a 109.5 . . ?
H01c C013 H01b 109.5 . . ?

loop_
_geom_bond_atom_site_label_1
_geom_bond_atom_site_label_2
_geom_bond_distance
_geom_bond_site_symmetry_2
_geom_bond_publ_flag
S01 O002 1.4264(11) . ?
S01 O003 1.4288(12) . ?
S01 N004 1.6868(12) . ?
S01 C00K 1.7522(15) . ?
N004 C007 1.4436(17) . ?
N004 C00D 1.4372(18) . ?
C005 C008 1.4315(17) . ?
C005 C00E 1.4157(18) . ?
C005 C00F 1.4088(19) . ?
C006 C007 1.4305(17) . ?
C006 C00F 1.3610(19) . ?
C006 C00H 1.4510(19) . ?
C007 C00A 1.3806(18) . ?
C008 C00A 1.4385(18) . ?
C008 C00I 1.4222(19) . ?
C009 C00A 1.4990(17) . ?
C009 C00G 1.3923(19) . ?
C009 C00L 1.3985(19) . ?
C00B C00C 1.4854(19) . ?
C00B C00P 1.3917(19) . ?
C00B C010 1.389(2) . ?
C00C C00E 1.379(2) . ?
C00C C00J 1.4216(18) . ?
C00D C00H 1.398(2) . ?
C00D C00S 1.389(2) . ?
C00E H00E 0.9300 . ?
C00F H00F 0.9300 . ?
C00G H00G 0.9300 . ?
C00G C00Q 1.393(2) . ?
C00H C00O 1.394(2) . ?
C00I H00I 0.9300 . ?
C00I C00J 1.3677(19) . ?
C00J H00J 0.9300 . ?
C00K C00R 1.389(2) . ?
C00K C00T 1.383(2) . ?
C00L H00L 0.9300 . ?
C00L C00N 1.390(2) . ?
C00M H00M 0.9300 . ?
C00M C00N 1.383(3) . ?
C00M C00Q 1.378(3) . ?
C00N H00N 0.9300 . ?
C00O H00O 0.9300 . ?
C00O C00U 1.381(2) . ?
C00P H00P 0.9300 . ?
C00P C00W 1.387(2) . ?
C00Q H00Q 0.9300 . ?
C00R H00R 0.9300 . ?
C00R C011 1.383(2) . ?
C00S H00S 0.9300 . ?
C00S C00Z 1.388(3) . ?
C00T H00T 0.9300 . ?
C00T C00Y 1.384(3) . ?
C00U H00U 0.9300 . ?
C00U C00Z 1.389(3) . ?
C00V H00V 0.9300 . ?
C00V C00W 1.372(3) . ?
C00V C012 1.370(3) . ?
C00W H00W 0.9300 . ?
C00X C00Y 1.386(3) . ?
C00X C011 1.386(3) . ?
C00X C013 1.508(3) . ?
C00Y H00Y 0.9300 . ?
C00Z H00Z 0.9300 . ?
C010 H010 0.9300 . ?
C010 C012 1.390(2) . ?
C011 H011 0.9300 . ?
C012 H012 0.9300 . ?
C013 H01a 0.9600 . ?
C013 H01b 0.9600 . ?
C013 H01c 0.9600 . ?

loop_
_geom_torsion_atom_site_label_1
_geom_torsion_atom_site_label_2
_geom_torsion_atom_site_label_3
_geom_torsion_atom_site_label_4
_geom_torsion
_geom_torsion_site_symmetry_1
_geom_torsion_site_symmetry_2
_geom_torsion_site_symmetry_3
_geom_torsion_site_symmetry_4
_geom_torsion_publ_flag
S01 N004 C007 C006 139.23(11) . . . . ?
S01 N004 C007 C00A -43.74(13) . . . . ?
S01 N004 C00D C00H -140.85(11) . . . . ?
S01 N004 C00D C00S 41.96(14) . . . . ?
S01 C00K C00R C011 176.36(14) . . . . ?
S01 C00K C00T C00Y -176.06(13) . . . . ?
N004 C007 C006 C00F -178.85(11) . . . . ?
N004 C007 C006 C00H 2.82(11) . . . . ?
N004 C007 C00A C008 177.70(14) . . . . ?
N004 C007 C00A C009 -6.95(17) . . . . ?
N004 C00D C00H C006 -1.26(12) . . . . ?
N004 C00D C00H C00O -179.36(12) . . . . ?
N004 C00D C00S C00Z 179.53(18) . . . . ?
C005 C008 C00A C007 3.08(14) . . . . ?
C005 C008 C00A C009 -172.58(12) . . . . ?
C005 C008 C00I C00J -3.51(15) . . . . ?
C005 C00E C00C C00B 173.69(13) . . . . ?
C005 C00E C00C C00J -4.06(16) . . . . ?
C005 C00F C006 C007 0.97(16) . . . . ?
C005 C00F C006 C00H 178.87(12) . . . . ?
C006 C007 C00A C008 -5.65(14) . . . . ?
C006 C007 C00A C009 169.70(12) . . . . ?
C006 C00H C00D C00S 176.20(12) . . . . ?
C006 C00H C00O C00U -177.94(18) . . . . ?
C007 C00A C008 C00I -176.66(12) . . . . ?
C007 C00A C009 C00G -73.02(15) . . . . ?
C007 C00A C009 C00L 111.32(15) . . . . ?
C008 C00A C009 C00G 102.24(13) . . . . ?
C008 C00A C009 C00L -73.43(14) . . . . ?
C008 C00I C00J C00C 1.45(18) . . . . ?
C009 C00G C00Q C00M -0.12(17) . . . . ?
C009 C00L C00N C00M -0.86(18) . . . . ?
C00B C00C C00J C00I -175.39(14) . . . . ?
C00B C00P C00W C00V 1.2(2) . . . . ?
C00B C010 C012 C00V 2.0(3) . . . . ?
C00D C00H C00O C00U -0.37(17) . . . . ?
C00D C00S C00Z C00U -1.2(2) . . . . ?
C00G C00Q C00M C00N -0.73(19) . . . . ?
C00H C00O C00U C00Z 1.79(19) . . . . ?
C00K C00R C011 C00X -0.1(2) . . . . ?
C00K C00T C00Y C00X -0.7(2) . . . . ?
C00L C00N C00M C00Q 1.22(19) . . . . ?
C00O C00U C00Z C00S -1.0(2) . . . . ?
C00P C00W C00V C012 -0.9(2) . . . . ?
C00R C011 C00X C00Y -1.4(2) . . . . ?
C00R C011 C00X C013 177.99(18) . . . . ?
C00T C00Y C00X C011 1.8(2) . . . . ?
C00T C00Y C00X C013 -177.58(19) . . . . ?
